data_4027873
loop_
_publ_author_name
'Jos\'e Luis Garc\'ia Ruano'
'Esther Torrente'
'Ana M. Mart\'in-Castro'

_publ_section_title
;
 Use of Lithiated Chiralo-Sulfinylbenzyl Carbanions for the One-Pot
 Building of Linear Fragments Containing up to Four Connected
 Stereocenters
;
_journal_name_full 'Journal of Organic Chemistry'
_journal_page_first 647
_journal_page_last 657
_journal_paper_doi 10.1021/jo3025434
_journal_volume 78
_journal_year 2013
_chemical_formula_sum 'C25 H29 N O3 S'
_chemical_formula_weight 423.55
_chemical_name_systematic
; 
 [2R,1'S,2'S,1''R,(S)S] -2-[2'-(1''-Hydroxyisopropyl)-3'-oxocyclopentyl]-
2-[2-(p-tolylsulfinyl)phenyl]propanenitrile
;
_space_group_IT_number 2
_symmetry_cell_setting triclinic
_symmetry_space_group_name_Hall '-P 1'
_symmetry_space_group_name_H-M 'P -1'
_atom_sites_solution_hydrogens geom
_atom_sites_solution_primary direct
_atom_sites_solution_secondary difmap
_audit_creation_method SHELXL-97
_cell_angle_alpha 81.880(2)
_cell_angle_beta 89.829(2)
_cell_angle_gamma 75.752(2)
_cell_formula_units_Z 2
_cell_length_a 8.0076(3)
_cell_length_b 10.9331(5)
_cell_length_c 12.8196(6)
_cell_measurement_reflns_used 7255
_cell_measurement_temperature 100(2)
_cell_measurement_theta_max 0.00
_cell_measurement_theta_min 0.00
_cell_volume 1076.31(8)
_computing_cell_refinement 'Bruker SMART'
_computing_data_collection 'Bruker SMART'
_computing_data_reduction 'Bruker SAINT'
_computing_molecular_graphics 'Bruker SHELXTL'
_computing_publication_material 'Bruker SHELXTL'
_computing_structure_refinement 'SHELXL-97 (Sheldrick, 1997)'
_computing_structure_solution 'SHELXS-97 (Sheldrick, 1990)'
_diffrn_ambient_temperature 100(2)
_diffrn_measured_fraction_theta_full 0.974
_diffrn_measured_fraction_theta_max 0.974
_diffrn_measurement_device_type 'CCD area detector'
_diffrn_measurement_method 'phi and omega scans'
_diffrn_radiation_monochromator graphite
_diffrn_radiation_source 'fine-focus sealed tube'
_diffrn_radiation_type MoK\a
_diffrn_radiation_wavelength 0.71073
_diffrn_reflns_av_R_equivalents 0.0332
_diffrn_reflns_av_sigmaI/netI 0.0323
_diffrn_reflns_limit_h_max 8
_diffrn_reflns_limit_h_min -9
_diffrn_reflns_limit_k_max 12
_diffrn_reflns_limit_k_min -13
_diffrn_reflns_limit_l_max 16
_diffrn_reflns_limit_l_min -16
_diffrn_reflns_number 15414
_diffrn_reflns_theta_full 26.37
_diffrn_reflns_theta_max 26.37
_diffrn_reflns_theta_min 1.61
_exptl_absorpt_coefficient_mu 0.177
_exptl_absorpt_correction_T_max 0.9825
_exptl_absorpt_correction_T_min 0.9570
_exptl_absorpt_correction_type multi-scan
_exptl_crystal_colour colourless
_exptl_crystal_density_diffrn 1.307
_exptl_crystal_density_meas 0
_exptl_crystal_description prismatic
_exptl_crystal_F_000 452
_exptl_crystal_size_max 0.25
_exptl_crystal_size_mid 0.20
_exptl_crystal_size_min 0.10
_refine_diff_density_max 0.342
_refine_diff_density_min -0.318
_refine_diff_density_rms 0.048
_refine_ls_extinction_method none
_refine_ls_goodness_of_fit_ref 1.060
_refine_ls_hydrogen_treatment mixed
_refine_ls_matrix_type full
_refine_ls_number_parameters 387
_refine_ls_number_reflns 4284
_refine_ls_number_restraints 0
_refine_ls_restrained_S_all 1.060
_refine_ls_R_factor_all 0.0435
_refine_ls_R_factor_gt 0.0342
_refine_ls_shift/su_max 0.000
_refine_ls_shift/su_mean 0.000
_refine_ls_structure_factor_coef Fsqd
_refine_ls_weighting_details 'calc w=1/[\s^2^(Fo^2^)+(0.0368P)^2^+0.5866P] where P=(Fo^2^+2Fc^2^)/3'
_refine_ls_weighting_scheme calc
_refine_ls_wR_factor_gt 0.0811
_refine_ls_wR_factor_ref 0.0910
_reflns_number_gt 3642
_reflns_number_total 4284
_reflns_threshold_expression >2sigma(I)
_cod_data_source_file jo3025434_si_001.cif
_cod_data_source_block Compound_13a
_cod_database_code 4027873

loop_
_symmetry_equiv_pos_as_xyz
'x, y, z'
'-x, -y, -z'

loop_
_atom_site_label
_atom_site_type_symbol
_atom_site_fract_x
_atom_site_fract_y
_atom_site_fract_z
_atom_site_U_iso_or_equiv
_atom_site_adp_type
_atom_site_occupancy
_atom_site_symmetry_multiplicity
_atom_site_calc_flag
S1 S 0.19309(5) 0.81058(4) 0.36434(3) 0.01584(11) Uani 1 1 d
C1 C 0.20548(19) 0.87478(14) 0.48400(12) 0.0150(3) Uani 1 1 d
C2 C 0.2804(2) 0.97667(15) 0.48479(13) 0.0196(3) Uani 1 1 d
C3 C 0.2775(2) 1.03149(16) 0.57564(13) 0.0209(3) Uani 1 1 d
C4 C 0.20027(19) 0.98661(15) 0.66608(12) 0.0179(3) Uani 1 1 d
C5 C 0.1238(2) 0.88613(15) 0.66249(12) 0.0186(3) Uani 1 1 d
C6 C 0.1256(2) 0.82983(15) 0.57184(12) 0.0173(3) Uani 1 1 d
C7 C 0.2005(2) 1.04627(18) 0.76492(14) 0.0245(4) Uani 1 1 d
C8 C 0.41707(19) 0.73166(14) 0.35216(12) 0.0151(3) Uani 1 1 d
C9 C 0.5039(2) 0.65932(15) 0.44301(13) 0.0185(3) Uani 1 1 d
C10 C 0.6652(2) 0.57840(16) 0.43721(13) 0.0203(3) Uani 1 1 d
C11 C 0.7388(2) 0.56948(15) 0.33988(13) 0.0199(3) Uani 1 1 d
C12 C 0.6539(2) 0.64336(15) 0.24929(13) 0.0177(3) Uani 1 1 d
C13 C 0.49140(19) 0.72651(14) 0.25275(12) 0.0150(3) Uani 1 1 d
C14 C 0.3987(2) 0.80029(14) 0.14852(12) 0.0160(3) Uani 1 1 d
C15 C 0.3218(2) 0.93560(15) 0.16036(12) 0.0191(3) Uani 1 1 d
C16 C 0.5256(2) 0.80648(17) 0.05804(13) 0.0199(3) Uani 1 1 d
C17 C 0.24949(19) 0.74054(14) 0.12018(12) 0.0152(3) Uani 1 1 d
C18 C 0.1477(2) 0.80458(15) 0.01634(13) 0.0207(3) Uani 1 1 d
C19 C 0.0624(2) 0.70339(16) -0.01332(14) 0.0223(4) Uani 1 1 d
C20 C 0.1991(2) 0.58162(15) 0.01765(12) 0.0174(3) Uani 1 1 d
C21 C 0.30526(19) 0.59655(14) 0.11213(12) 0.0143(3) Uani 1 1 d
C22 C 0.26995(19) 0.51160(14) 0.21345(12) 0.0157(3) Uani 1 1 d
C23 C 0.3168(2) 0.36885(15) 0.20695(13) 0.0192(3) Uani 1 1 d
C24 C 0.5087(2) 0.32017(18) 0.19114(16) 0.0290(4) Uani 1 1 d
C25 C 0.2631(3) 0.29486(19) 0.30602(16) 0.0351(5) Uani 1 1 d
N1 N 0.2652(2) 1.04178(14) 0.16201(12) 0.0295(3) Uani 1 1 d
O1 O 0.10447(14) 0.70420(11) 0.39082(9) 0.0202(3) Uani 1 1 d
O2 O 0.22673(15) 0.48823(11) -0.02643(9) 0.0234(3) Uani 1 1 d
O3 O 0.09141(14) 0.55171(12) 0.23519(10) 0.0220(3) Uani 1 1 d
H2 H 0.333(2) 1.0093(17) 0.4221(15) 0.024(5) Uiso 1 1 d
H3 H 0.327(3) 1.1002(18) 0.5779(15) 0.026(5) Uiso 1 1 d
H3A H 0.084(3) 0.598(2) 0.2817(18) 0.037(6) Uiso 1 1 d
H5 H 0.066(2) 0.8580(17) 0.7258(15) 0.023(5) Uiso 1 1 d
H6 H 0.073(2) 0.7625(17) 0.5690(13) 0.018(4) Uiso 1 1 d
H7A H 0.177(3) 1.135(2) 0.7502(16) 0.033(5) Uiso 1 1 d
H7B H 0.311(3) 1.013(2) 0.8043(17) 0.043(6) Uiso 1 1 d
H7C H 0.113(3) 1.023(2) 0.8163(17) 0.039(6) Uiso 1 1 d
H9 H 0.452(2) 0.6654(16) 0.5113(14) 0.018(4) Uiso 1 1 d
H10 H 0.721(2) 0.5301(18) 0.4986(15) 0.027(5) Uiso 1 1 d
H11 H 0.851(2) 0.5099(17) 0.3320(14) 0.020(4) Uiso 1 1 d
H12 H 0.709(2) 0.6359(16) 0.1835(14) 0.018(4) Uiso 1 1 d
H16A H 0.471(2) 0.8683(17) -0.0025(15) 0.021(5) Uiso 1 1 d
H16B H 0.623(3) 0.8377(18) 0.0772(15) 0.028(5) Uiso 1 1 d
H16C H 0.569(2) 0.7272(18) 0.0356(14) 0.019(4) Uiso 1 1 d
H17 H 0.168(2) 0.7510(15) 0.1759(13) 0.012(4) Uiso 1 1 d
H18A H 0.226(2) 0.8246(17) -0.0399(15) 0.025(5) Uiso 1 1 d
H18B H 0.064(2) 0.8869(18) 0.0248(14) 0.021(5) Uiso 1 1 d
H19A H 0.025(3) 0.7164(18) -0.0849(16) 0.029(5) Uiso 1 1 d
H19B H -0.033(3) 0.6981(18) 0.0321(16) 0.031(5) Uiso 1 1 d
H21 H 0.426(2) 0.5694(17) 0.0948(14) 0.020(4) Uiso 1 1 d
H22 H 0.341(2) 0.5271(15) 0.2718(13) 0.014(4) Uiso 1 1 d
H23 H 0.256(2) 0.3530(17) 0.1460(15) 0.021(5) Uiso 1 1 d
H24A H 0.545(3) 0.3610(19) 0.1194(17) 0.036(5) Uiso 1 1 d
H24B H 0.539(3) 0.223(2) 0.1926(16) 0.039(6) Uiso 1 1 d
H24C H 0.572(3) 0.339(2) 0.2487(18) 0.044(6) Uiso 1 1 d
H25A H 0.288(3) 0.203(2) 0.2983(16) 0.033(5) Uiso 1 1 d
H25B H 0.137(4) 0.325(3) 0.317(2) 0.071(9) Uiso 1 1 d
H25C H 0.325(3) 0.301(2) 0.366(2) 0.050(7) Uiso 1 1 d

loop_
_atom_site_aniso_label
_atom_site_aniso_U_11
_atom_site_aniso_U_22
_atom_site_aniso_U_33
_atom_site_aniso_U_23
_atom_site_aniso_U_13
_atom_site_aniso_U_12
S1 0.01278(18) 0.0178(2) 0.01615(19) -0.00483(14) 0.00158(13) -0.00096(14)
C1 0.0121(7) 0.0147(8) 0.0165(7) -0.0044(6) 0.0000(5) 0.0013(6)
C2 0.0181(8) 0.0181(8) 0.0221(8) -0.0022(6) 0.0034(6) -0.0043(6)
C3 0.0186(8) 0.0173(8) 0.0280(9) -0.0048(7) -0.0003(6) -0.0059(6)
C4 0.0128(7) 0.0176(8) 0.0205(8) -0.0048(6) -0.0033(6) 0.0025(6)
C5 0.0174(8) 0.0195(8) 0.0179(8) -0.0025(6) 0.0023(6) -0.0025(6)
C6 0.0155(7) 0.0159(8) 0.0209(8) -0.0033(6) 0.0018(6) -0.0044(6)
C7 0.0260(9) 0.0223(10) 0.0243(9) -0.0087(7) -0.0050(7) -0.0011(7)
C8 0.0113(7) 0.0135(7) 0.0210(8) -0.0051(6) 0.0022(6) -0.0028(6)
C9 0.0173(8) 0.0201(8) 0.0180(8) -0.0037(6) 0.0028(6) -0.0039(6)
C10 0.0170(8) 0.0192(8) 0.0230(9) 0.0000(7) -0.0020(6) -0.0027(6)
C11 0.0126(7) 0.0177(8) 0.0292(9) -0.0044(7) 0.0029(6) -0.0030(6)
C12 0.0158(7) 0.0177(8) 0.0220(8) -0.0069(6) 0.0063(6) -0.0067(6)
C13 0.0153(7) 0.0136(7) 0.0182(8) -0.0045(6) 0.0025(6) -0.0068(6)
C14 0.0187(8) 0.0133(7) 0.0173(8) -0.0035(6) 0.0021(6) -0.0057(6)
C15 0.0228(8) 0.0190(9) 0.0167(8) -0.0031(6) 0.0024(6) -0.0073(7)
C16 0.0226(8) 0.0194(9) 0.0200(8) -0.0045(7) 0.0052(6) -0.0085(7)
C17 0.0142(7) 0.0147(8) 0.0169(8) -0.0035(6) 0.0022(6) -0.0033(6)
C18 0.0220(8) 0.0162(8) 0.0219(8) -0.0019(6) -0.0020(7) -0.0014(7)
C19 0.0205(8) 0.0238(9) 0.0218(9) -0.0038(7) -0.0043(7) -0.0037(7)
C20 0.0181(8) 0.0203(8) 0.0154(7) -0.0028(6) 0.0036(6) -0.0075(6)
C21 0.0127(7) 0.0144(8) 0.0162(7) -0.0038(6) 0.0021(6) -0.0032(6)
C22 0.0157(7) 0.0172(8) 0.0161(8) -0.0046(6) 0.0033(6) -0.0065(6)
C23 0.0261(8) 0.0165(8) 0.0168(8) -0.0038(6) 0.0010(6) -0.0081(6)
C24 0.0281(9) 0.0185(9) 0.0368(11) -0.0041(8) -0.0032(8) 0.0011(7)
C25 0.0629(15) 0.0220(10) 0.0256(10) -0.0039(8) 0.0102(10) -0.0204(10)
N1 0.0384(9) 0.0203(8) 0.0299(8) -0.0053(6) 0.0034(7) -0.0068(7)
O1 0.0166(5) 0.0230(6) 0.0245(6) -0.0106(5) 0.0052(4) -0.0074(5)
O2 0.0301(6) 0.0222(6) 0.0196(6) -0.0084(5) 0.0011(5) -0.0069(5)
O3 0.0184(6) 0.0263(7) 0.0262(6) -0.0112(5) 0.0097(5) -0.0106(5)

loop_
_atom_type_symbol
_atom_type_description
_atom_type_scat_dispersion_real
_atom_type_scat_dispersion_imag
_atom_type_scat_source
C C 0.0033 0.0016 'International Tables Vol C Tables 4.2.6.8 and 6.1.1.4'
H H 0.0000 0.0000 'International Tables Vol C Tables 4.2.6.8 and 6.1.1.4'
N N 0.0061 0.0033 'International Tables Vol C Tables 4.2.6.8 and 6.1.1.4'
O O 0.0106 0.0060 'International Tables Vol C Tables 4.2.6.8 and 6.1.1.4'
S S 0.1246 0.1234 'International Tables Vol C Tables 4.2.6.8 and 6.1.1.4'

loop_
_geom_angle_atom_site_label_1
_geom_angle_atom_site_label_2
_geom_angle_atom_site_label_3
_geom_angle
O1 S1 C1 105.93(7)
O1 S1 C8 104.90(7)
C1 S1 C8 100.22(7)
C6 C1 C2 120.96(15)
C6 C1 S1 119.01(12)
C2 C1 S1 119.75(12)
C3 C2 C1 119.12(15)
C3 C2 H2 120.4(11)
C1 C2 H2 120.4(11)
C2 C3 C4 121.11(15)
C2 C3 H3 120.6(12)
C4 C3 H3 118.3(12)
C5 C4 C3 118.54(15)
C5 C4 C7 121.04(15)
C3 C4 C7 120.42(15)
C6 C5 C4 121.10(15)
C6 C5 H5 121.3(11)
C4 C5 H5 117.6(11)
C1 C6 C5 119.15(15)
C1 C6 H6 119.6(11)
C5 C6 H6 121.2(11)
C4 C7 H7A 111.7(13)
C4 C7 H7B 111.2(13)
H7A C7 H7B 109.3(18)
C4 C7 H7C 111.9(12)
H7A C7 H7C 108.5(17)
H7B C7 H7C 104.0(17)
C9 C8 C13 121.33(14)
C9 C8 S1 116.75(11)
C13 C8 S1 121.12(11)
C10 C9 C8 120.43(15)
C10 C9 H9 119.3(10)
C8 C9 H9 120.2(10)
C9 C10 C11 119.18(15)
C9 C10 H10 119.5(12)
C11 C10 H10 121.3(12)
C10 C11 C12 120.52(15)
C10 C11 H11 121.6(10)
C12 C11 H11 117.9(10)
C11 C12 C13 121.60(14)
C11 C12 H12 118.5(10)
C13 C12 H12 119.9(10)
C12 C13 C8 116.92(14)
C12 C13 C14 119.20(13)
C8 C13 C14 123.76(13)
C15 C14 C16 104.65(12)
C15 C14 C13 110.25(12)
C16 C14 C13 111.93(13)
C15 C14 C17 107.86(12)
C16 C14 C17 112.25(13)
C13 C14 C17 109.70(12)
N1 C15 C14 175.06(16)
C14 C16 H16A 111.0(11)
C14 C16 H16B 112.4(11)
H16A C16 H16B 103.7(15)
C14 C16 H16C 112.6(11)
H16A C16 H16C 108.9(15)
H16B C16 H16C 107.8(16)
C21 C17 C18 105.84(12)
C21 C17 C14 114.83(12)
C18 C17 C14 114.93(12)
C21 C17 H17 107.1(10)
C18 C17 H17 106.6(10)
C14 C17 H17 107.0(10)
C19 C18 C17 103.90(13)
C19 C18 H18A 109.4(11)
C17 C18 H18A 111.1(11)
C19 C18 H18B 113.7(10)
C17 C18 H18B 112.0(10)
H18A C18 H18B 106.7(15)
C20 C19 C18 102.77(13)
C20 C19 H19A 113.5(12)
C18 C19 H19A 114.1(12)
C20 C19 H19B 106.2(12)
C18 C19 H19B 109.6(12)
H19A C19 H19B 110.2(17)
O2 C20 C19 126.30(15)
O2 C20 C21 124.76(14)
C19 C20 C21 108.88(13)
C20 C21 C17 104.28(12)
C20 C21 C22 110.88(12)
C17 C21 C22 112.94(12)
C20 C21 H21 106.6(11)
C17 C21 H21 112.2(11)
C22 C21 H21 109.7(10)
O3 C22 C23 109.30(12)
O3 C22 C21 108.21(12)
C23 C22 C21 114.50(12)
O3 C22 H22 109.6(10)
C23 C22 H22 108.5(9)
C21 C22 H22 106.7(10)
C24 C23 C25 110.25(16)
C24 C23 C22 111.08(13)
C25 C23 C22 110.52(14)
C24 C23 H23 107.0(11)
C25 C23 H23 108.4(11)
C22 C23 H23 109.5(10)
C23 C24 H24A 111.6(12)
C23 C24 H24B 109.8(12)
H24A C24 H24B 108.2(16)
C23 C24 H24C 108.8(14)
H24A C24 H24C 110.4(19)
H24B C24 H24C 108.0(18)
C23 C25 H25A 109.2(12)
C23 C25 H25B 111.1(16)
H25A C25 H25B 108.1(19)
C23 C25 H25C 112.0(15)
H25A C25 H25C 107.2(18)
H25B C25 H25C 109(2)
C22 O3 H3A 106.7(15)

loop_
_geom_bond_atom_site_label_1
_geom_bond_atom_site_label_2
_geom_bond_distance
S1 O1 1.5049(11)
S1 C1 1.7874(15)
S1 C8 1.8056(15)
C1 C6 1.383(2)
C1 C2 1.390(2)
C2 C3 1.381(2)
C2 H2 0.970(19)
C3 C4 1.397(2)
C3 H3 0.93(2)
C4 C5 1.389(2)
C4 C7 1.505(2)
C5 C6 1.388(2)
C5 H5 0.984(19)
C6 H6 0.941(18)
C7 H7A 0.93(2)
C7 H7B 0.98(2)
C7 H7C 1.01(2)
C8 C9 1.393(2)
C8 C13 1.407(2)
C9 C10 1.383(2)
C9 H9 0.973(18)
C10 C11 1.384(2)
C10 H10 0.932(19)
C11 C12 1.390(2)
C11 H11 0.984(18)
C12 C13 1.396(2)
C12 H12 0.955(18)
C13 C14 1.547(2)
C14 C15 1.485(2)
C14 C16 1.545(2)
C14 C17 1.562(2)
C15 N1 1.141(2)
C16 H16A 0.980(19)
C16 H16B 0.97(2)
C16 H16C 0.936(19)
C17 C21 1.545(2)
C17 C18 1.546(2)
C17 H17 0.964(17)
C18 C19 1.526(2)
C18 H18A 0.99(2)
C18 H18B 1.000(18)
C19 C20 1.505(2)
C19 H19A 0.95(2)
C19 H19B 0.97(2)
C20 O2 1.2090(19)
C20 C21 1.532(2)
C21 C22 1.554(2)
C21 H21 0.971(19)
C22 O3 1.4274(18)
C22 C23 1.527(2)
C22 H22 0.999(17)
C23 C24 1.521(2)
C23 C25 1.526(2)
C23 H23 0.978(19)
C24 H24A 1.04(2)
C24 H24B 1.03(2)
C24 H24C 0.97(2)
C25 H25A 0.99(2)
C25 H25B 1.00(3)
C25 H25C 0.94(3)
O3 H3A 0.83(2)

loop_
_geom_hbond_atom_site_label_D
_geom_hbond_atom_site_label_H
_geom_hbond_atom_site_label_A
_geom_hbond_distance_DH
_geom_hbond_distance_HA
_geom_hbond_distance_DA
_geom_hbond_angle_DHA
O3 H3A O1 0.83(2) 1.97(2) 2.7924(17) 172(2)

loop_
_geom_torsion_atom_site_label_1
_geom_torsion_atom_site_label_2
_geom_torsion_atom_site_label_3
_geom_torsion_atom_site_label_4
_geom_torsion
O1 S1 C1 C6 -5.47(14)
C8 S1 C1 C6 -114.33(13)
O1 S1 C1 C2 -179.41(12)
C8 S1 C1 C2 71.73(13)
C6 C1 C2 C3 1.4(2)
S1 C1 C2 C3 175.19(12)
C1 C2 C3 C4 -0.3(2)
C2 C3 C4 C5 -0.8(2)
C2 C3 C4 C7 179.14(15)
C3 C4 C5 C6 0.9(2)
C7 C4 C5 C6 -179.07(14)
C2 C1 C6 C5 -1.3(2)
S1 C1 C6 C5 -175.17(12)
C4 C5 C6 C1 0.2(2)
O1 S1 C8 C9 -64.71(13)
C1 S1 C8 C9 44.96(13)
O1 S1 C8 C13 105.17(13)
C1 S1 C8 C13 -145.15(13)
C13 C8 C9 C10 -1.2(2)
S1 C8 C9 C10 168.69(13)
C8 C9 C10 C11 -0.5(2)
C9 C10 C11 C12 1.7(2)
C10 C11 C12 C13 -1.3(2)
C11 C12 C13 C8 -0.3(2)
C11 C12 C13 C14 -176.43(14)
C9 C8 C13 C12 1.5(2)
S1 C8 C13 C12 -167.89(11)
C9 C8 C13 C14 177.46(14)
S1 C8 C13 C14 8.0(2)
C12 C13 C14 C15 -135.88(14)
C8 C13 C14 C15 48.27(19)
C12 C13 C14 C16 -19.82(19)
C8 C13 C14 C16 164.33(14)
C12 C13 C14 C17 105.47(15)
C8 C13 C14 C17 -70.38(18)
C16 C14 C15 N1 26(2)
C13 C14 C15 N1 146.6(19)
C17 C14 C15 N1 -94(2)
C15 C14 C17 C21 -176.12(12)
C16 C14 C17 C21 69.11(16)
C13 C14 C17 C21 -56.00(16)
C15 C14 C17 C18 60.73(16)
C16 C14 C17 C18 -54.04(18)
C13 C14 C17 C18 -179.15(13)
C21 C17 C18 C19 31.67(16)
C14 C17 C18 C19 159.49(13)
C17 C18 C19 C20 -37.94(16)
C18 C19 C20 O2 -146.37(16)
C18 C19 C20 C21 30.96(17)
O2 C20 C21 C17 166.01(14)
C19 C20 C21 C17 -11.37(16)
O2 C20 C21 C22 -72.15(19)
C19 C20 C21 C22 110.47(14)
C18 C17 C21 C20 -12.65(15)
C14 C17 C21 C20 -140.53(13)
C18 C17 C21 C22 -133.12(13)
C14 C17 C21 C22 99.00(15)
C20 C21 C22 O3 -61.08(16)
C17 C21 C22 O3 55.55(16)
C20 C21 C22 C23 61.08(17)
C17 C21 C22 C23 177.71(12)
O3 C22 C23 C24 -176.21(13)
C21 C22 C23 C24 62.22(18)
O3 C22 C23 C25 -53.50(19)
C21 C22 C23 C25 -175.07(15)
